data_7125868
loop_
_publ_author_name
'Bechu, Damien'
'Xie, Lilia S.'
'Le Breton, Nolwenn'
'Choua, Sylvie'
'Dinc\(a, Mircea'
'Hosseini, Mir Wais'
'Baudron, St\'ephane A'

_publ_section_title
;
 Interdigitated conducting tetrathiafulvalene-based coordination networks.
;
_journal_issue 16
_journal_name_full 'Chemical communications (Cambridge, England)'
_journal_page_first 2407
_journal_page_last 2410
_journal_paper_doi 10.1039/c9cc09960c
_journal_volume 56
_journal_year 2020
_chemical_formula_sum 'C18 H12 N2 S8'
_chemical_formula_weight 512.84
_space_group_crystal_system monoclinic
_space_group_IT_number 14
_space_group_name_Hall '-P 2ybc'
_space_group_name_H-M_alt 'P 1 21/c 1'
_atom_sites_solution_hydrogens geom
_audit_creation_method SHELXL-2016/6
_audit_update_record
;
2019-12-23 deposited with the CCDC.	2020-01-21 downloaded from the CCDC.
;
_cell_angle_alpha 90
_cell_angle_beta 97.382(2)
_cell_angle_gamma 90
_cell_formula_units_Z 4
_cell_length_a 13.6086(6)
_cell_length_b 12.8562(6)
_cell_length_c 11.7791(6)
_cell_measurement_reflns_used 7009
_cell_measurement_temperature 173(2)
_cell_measurement_theta_max 30.07
_cell_measurement_theta_min 2.19
_cell_volume 2043.73(17)
_computing_cell_refinement 'Bruker SAINT'
_computing_data_collection 'Bruker APEX2'
_computing_data_reduction 'Bruker SAINT'
_computing_molecular_graphics 'Bruker SHELXTL'
_computing_publication_material 'Bruker SHELXTL'
_computing_structure_refinement 'SHELXL-2014 (Sheldrick 2014)'
_computing_structure_solution 'SHELXS-97 (Sheldrick 2008)'
_diffrn_ambient_temperature 173(2)
_diffrn_measured_fraction_theta_full 0.999
_diffrn_measured_fraction_theta_max 0.996
_diffrn_measurement_device_type 'Bruker APEX-II CCD'
_diffrn_measurement_method '\f and \w scans'
_diffrn_radiation_type MoK\a
_diffrn_radiation_wavelength 0.71073
_diffrn_reflns_av_R_equivalents 0.0480
_diffrn_reflns_av_unetI/netI 0.0384
_diffrn_reflns_Laue_measured_fraction_full 0.999
_diffrn_reflns_Laue_measured_fraction_max 0.996
_diffrn_reflns_limit_h_max 19
_diffrn_reflns_limit_h_min -17
_diffrn_reflns_limit_k_max 18
_diffrn_reflns_limit_k_min -18
_diffrn_reflns_limit_l_max 15
_diffrn_reflns_limit_l_min -16
_diffrn_reflns_number 23088
_diffrn_reflns_point_group_measured_fraction_full 0.999
_diffrn_reflns_point_group_measured_fraction_max 0.996
_diffrn_reflns_theta_full 25.242
_diffrn_reflns_theta_max 30.160
_diffrn_reflns_theta_min 2.188
_exptl_absorpt_coefficient_mu 0.883
_exptl_absorpt_correction_T_max 0.956
_exptl_absorpt_correction_T_min 0.932
_exptl_absorpt_correction_type multi-scan
_exptl_absorpt_process_details sadabs
_exptl_crystal_colour orange
_exptl_crystal_density_diffrn 1.667
_exptl_crystal_density_meas ?
_exptl_crystal_description platelet
_exptl_crystal_F_000 1048
_exptl_crystal_size_max 0.080
_exptl_crystal_size_mid 0.070
_exptl_crystal_size_min 0.050
_refine_diff_density_max 0.411
_refine_diff_density_min -0.328
_refine_diff_density_rms 0.065
_refine_ls_extinction_method none
_refine_ls_goodness_of_fit_ref 1.020
_refine_ls_hydrogen_treatment constr
_refine_ls_matrix_type full
_refine_ls_number_parameters 253
_refine_ls_number_reflns 6025
_refine_ls_number_restraints 0
_refine_ls_restrained_S_all 1.020
_refine_ls_R_factor_all 0.0424
_refine_ls_R_factor_gt 0.0309
_refine_ls_shift/su_max 0.001
_refine_ls_shift/su_mean 0.000
_refine_ls_structure_factor_coef Fsqd
_refine_ls_weighting_details 'w=1/[\s^2^(Fo^2^)+(0.0287P)^2^+0.8011P] where P=(Fo^2^+2Fc^2^)/3'
_refine_ls_weighting_scheme calc
_refine_ls_wR_factor_gt 0.0720
_refine_ls_wR_factor_ref 0.0790
_reflns_Friedel_coverage 0.000
_reflns_number_gt 4917
_reflns_number_total 6025
_reflns_threshold_expression 'I > 2\s(I)'
_cod_data_source_file c9cc09960c2.cif
_cod_data_source_block EDT1
_cod_depositor_comments
;
The following automatic conversions were performed:

data item '_exptl_crystal_density_meas' value 'not measured' was
changed to '?' -- the value is perceived as not measured.

Automatic conversion script
Id: cif_fix_values 7556 2019-12-06 15:28:31Z antanas 

 Adding full bibliography for 7125868--7125870.cif.
;
_cod_original_sg_symbol_H-M 'P 21/c'
_cod_database_code 7125868
_shelx_shelxl_version_number 2016/6
_shelx_space_group_comment
;
The symmetry employed for this shelxl refinement is uniquely defined
by the following loop, which should always be used as a source of
symmetry information in preference to the above space-group names.
They are only intended as comments.
;
_shelx_estimated_absorpt_t_min 0.933
_shelx_estimated_absorpt_t_max 0.957

loop_
_space_group_symop_operation_xyz
'x, y, z'
'-x, y+1/2, -z+1/2'
'-x, -y, -z'
'x, -y-1/2, z-1/2'

loop_
_atom_site_label
_atom_site_type_symbol
_atom_site_fract_x
_atom_site_fract_y
_atom_site_fract_z
_atom_site_U_iso_or_equiv
_atom_site_adp_type
_atom_site_occupancy
_atom_site_site_symmetry_order
_atom_site_calc_flag
_atom_site_refinement_flags_posn
_atom_site_refinement_flags_adp
C1 C 0.60444(11) 0.90001(11) 0.47859(12) 0.0201(3) Uani 1 1 d . .
C2 C 0.54977(11) 0.89660(11) 0.37510(12) 0.0208(3) Uani 1 1 d . .
C3 C 0.71161(11) 0.84629(12) 0.66558(12) 0.0218(3) Uani 1 1 d . .
C4 C 0.73555(11) 0.94637(12) 0.64956(12) 0.0209(3) Uani 1 1 d . .
C5 C 0.41687(11) 0.84337(12) 0.20858(13) 0.0218(3) Uani 1 1 d . .
C6 C 0.43597(11) 0.94391(12) 0.19007(12) 0.0208(3) Uani 1 1 d . .
C7 C 0.80676(11) 0.66349(12) 0.71833(13) 0.0231(3) Uani 1 1 d . .
C8 C 0.80889(13) 0.56921(14) 0.77586(15) 0.0327(4) Uani 1 1 d . .
H8 H 0.781135 0.562481 0.845490 0.039 Uiso 1 1 calc R U
C9 C 0.85251(16) 0.48564(14) 0.72887(18) 0.0412(5) Uani 1 1 d . .
H9 H 0.854057 0.421314 0.768766 0.049 Uiso 1 1 calc R U
C10 C 0.88864(14) 0.57937(15) 0.57732(16) 0.0356(4) Uani 1 1 d . .
H10 H 0.916009 0.583427 0.507204 0.043 Uiso 1 1 calc R U
C11 C 0.84725(13) 0.66800(13) 0.61645(15) 0.0292(3) Uani 1 1 d . .
H11 H 0.846480 0.731084 0.574348 0.035 Uiso 1 1 calc R U
C12 C 0.88285(11) 1.09590(12) 0.66396(13) 0.0236(3) Uani 1 1 d . .
C13 C 0.90313(13) 1.07222(15) 0.55498(15) 0.0337(4) Uani 1 1 d . .
H13 H 0.879439 1.009779 0.517939 0.040 Uiso 1 1 calc R U
C14 C 0.95912(15) 1.14247(18) 0.50151(17) 0.0426(5) Uani 1 1 d . .
H14 H 0.972167 1.126377 0.426161 0.051 Uiso 1 1 calc R U
C15 C 0.97612(14) 1.25128(14) 0.65267(19) 0.0387(4) Uani 1 1 d . .
H15 H 1.002013 1.313714 0.687834 0.046 Uiso 1 1 calc R U
C16 C 0.92030(12) 1.18789(13) 0.71403(16) 0.0303(4) Uani 1 1 d . .
H16 H 0.907772 1.206744 0.788818 0.036 Uiso 1 1 calc R U
C17 C 0.35461(13) 0.91695(14) -0.02588(14) 0.0319(4) Uani 1 1 d . .
H17A H 0.326771 0.947663 -0.100175 0.038 Uiso 1 1 calc R U
H17B H 0.418073 0.883020 -0.036578 0.038 Uiso 1 1 calc R U
C18 C 0.28363(14) 0.83514(15) 0.00767(15) 0.0348(4) Uani 1 1 d . .
H18A H 0.267065 0.787014 -0.057593 0.042 Uiso 1 1 calc R U
H18B H 0.221539 0.869776 0.022393 0.042 Uiso 1 1 calc R U
N1 N 0.99586(12) 1.23045(14) 0.54760(16) 0.0434(4) Uani 1 1 d . .
N2 N 0.89272(13) 0.48843(12) 0.63148(16) 0.0412(4) Uani 1 1 d . .
S1 S 0.61626(3) 0.79209(3) 0.57036(3) 0.02580(9) Uani 1 1 d . .
S2 S 0.66614(3) 1.01230(3) 0.53558(3) 0.02281(9) Uani 1 1 d . .
S3 S 0.49022(3) 0.78223(3) 0.32263(3) 0.02600(9) Uani 1 1 d . .
S4 S 0.53174(3) 1.00291(3) 0.28187(3) 0.02484(9) Uani 1 1 d . .
S5 S 0.75870(3) 0.77230(3) 0.78443(3) 0.02638(9) Uani 1 1 d . .
S6 S 0.81672(3) 1.01560(3) 0.74880(3) 0.02871(10) Uani 1 1 d . .
S7 S 0.33117(3) 0.75990(3) 0.13299(4) 0.03356(11) Uani 1 1 d . .
S8 S 0.37881(3) 1.01983(3) 0.07805(3) 0.02638(9) Uani 1 1 d . .

loop_
_atom_site_aniso_label
_atom_site_aniso_U_11
_atom_site_aniso_U_22
_atom_site_aniso_U_33
_atom_site_aniso_U_23
_atom_site_aniso_U_13
_atom_site_aniso_U_12
C1 0.0219(7) 0.0194(6) 0.0187(6) 0.0015(5) 0.0011(5) -0.0005(5)
C2 0.0221(7) 0.0197(7) 0.0202(7) 0.0014(5) 0.0014(6) 0.0001(5)
C3 0.0220(7) 0.0245(7) 0.0179(6) 0.0012(5) -0.0009(5) 0.0018(6)
C4 0.0210(7) 0.0244(7) 0.0171(6) -0.0003(5) 0.0010(5) -0.0010(6)
C5 0.0231(7) 0.0217(7) 0.0193(7) -0.0006(5) -0.0016(6) 0.0013(6)
C6 0.0220(7) 0.0217(7) 0.0180(6) 0.0012(5) 0.0003(5) 0.0009(6)
C7 0.0203(7) 0.0236(7) 0.0241(7) 0.0047(6) -0.0017(6) -0.0011(6)
C8 0.0347(9) 0.0319(9) 0.0300(8) 0.0120(7) -0.0018(7) 0.0001(7)
C9 0.0498(12) 0.0246(8) 0.0463(11) 0.0081(8) -0.0053(9) 0.0051(8)
C10 0.0394(10) 0.0338(9) 0.0338(9) -0.0031(7) 0.0045(8) 0.0009(8)
C11 0.0333(9) 0.0249(8) 0.0296(8) 0.0038(6) 0.0054(7) -0.0019(7)
C12 0.0184(7) 0.0266(7) 0.0249(7) 0.0012(6) -0.0003(6) -0.0009(6)
C13 0.0314(9) 0.0424(10) 0.0278(8) -0.0036(7) 0.0054(7) -0.0080(8)
C14 0.0370(10) 0.0616(13) 0.0303(9) 0.0078(9) 0.0084(8) -0.0060(9)
C15 0.0309(9) 0.0264(8) 0.0595(13) 0.0020(8) 0.0081(9) -0.0033(7)
C16 0.0266(8) 0.0272(8) 0.0374(9) -0.0035(7) 0.0049(7) -0.0019(7)
C17 0.0343(9) 0.0410(9) 0.0193(7) -0.0012(7) -0.0006(7) -0.0035(8)
C18 0.0346(9) 0.0405(10) 0.0261(8) 0.0003(7) -0.0086(7) -0.0057(8)
N1 0.0343(9) 0.0429(9) 0.0542(11) 0.0158(8) 0.0098(8) -0.0038(7)
N2 0.0449(10) 0.0297(8) 0.0467(10) -0.0026(7) -0.0025(8) 0.0065(7)
S1 0.0319(2) 0.02066(17) 0.02250(17) 0.00344(14) -0.00525(15) -0.00461(15)
S2 0.02654(19) 0.01941(17) 0.02124(17) 0.00198(13) -0.00167(14) -0.00163(14)
S3 0.0334(2) 0.01864(17) 0.02351(18) 0.00264(14) -0.00576(15) -0.00188(15)
S4 0.0289(2) 0.02210(18) 0.02181(17) 0.00448(14) -0.00342(15) -0.00573(15)
S5 0.0314(2) 0.0294(2) 0.01770(17) 0.00427(14) 0.00071(15) 0.00482(16)
S6 0.0319(2) 0.0351(2) 0.01828(17) -0.00079(15) 0.00015(15) -0.01200(17)
S7 0.0381(2) 0.02414(19) 0.0341(2) -0.00040(16) -0.01163(18) -0.00613(17)
S8 0.0292(2) 0.02665(19) 0.02204(18) 0.00536(15) -0.00138(15) 0.00347(16)

loop_
_atom_type_symbol
_atom_type_description
_atom_type_scat_dispersion_real
_atom_type_scat_dispersion_imag
_atom_type_scat_source
C C 0.0030 0.0020 'International Tables Vol C Tables 4.2.6.8 and 6.1.1.4'
H H 0.0000 0.0000 'International Tables Vol C Tables 4.2.6.8 and 6.1.1.4'
N N 0.0060 0.0030 'International Tables Vol C Tables 4.2.6.8 and 6.1.1.4'
S S 0.1250 0.1230 'International Tables Vol C Tables 4.2.6.8 and 6.1.1.4'

loop_
_geom_angle_atom_site_label_1
_geom_angle_atom_site_label_2
_geom_angle_atom_site_label_3
_geom_angle
C2 C1 S1 121.96(11)
C2 C1 S2 123.64(11)
S1 C1 S2 114.36(8)
C1 C2 S4 124.04(12)
C1 C2 S3 121.59(11)
S4 C2 S3 114.36(8)
C4 C3 S5 124.25(12)
C4 C3 S1 117.66(11)
S5 C3 S1 117.62(9)
C3 C4 S6 122.48(11)
C3 C4 S2 116.87(11)
S6 C4 S2 119.84(9)
C6 C5 S7 129.86(12)
C6 C5 S3 116.95(11)
S7 C5 S3 113.15(8)
C5 C6 S8 125.86(12)
C5 C6 S4 117.40(11)
S8 C6 S4 116.64(9)
C11 C7 C8 118.32(16)
C11 C7 S5 124.04(12)
C8 C7 S5 117.54(13)
C9 C8 C7 117.93(17)
C9 C8 H8 121.0
C7 C8 H8 121.0
N2 C9 C8 124.77(17)
N2 C9 H9 117.6
C8 C9 H9 117.6
N2 C10 C11 124.11(18)
N2 C10 H10 117.9
C11 C10 H10 117.9
C10 C11 C7 118.76(16)
C10 C11 H11 120.6
C7 C11 H11 120.6
C13 C12 C16 118.43(16)
C13 C12 S6 125.14(13)
C16 C12 S6 116.37(13)
C12 C13 C14 117.80(18)
C12 C13 H13 121.1
C14 C13 H13 121.1
N1 C14 C13 124.86(19)
N1 C14 H14 117.6
C13 C14 H14 117.6
N1 C15 C16 124.07(18)
N1 C15 H15 118.0
C16 C15 H15 118.0
C15 C16 C12 118.49(17)
C15 C16 H16 120.8
C12 C16 H16 120.8
C18 C17 S8 113.53(12)
C18 C17 H17A 108.9
S8 C17 H17A 108.9
C18 C17 H17B 108.9
S8 C17 H17B 108.9
H17A C17 H17B 107.7
C17 C18 S7 114.22(12)
C17 C18 H18A 108.7
S7 C18 H18A 108.7
C17 C18 H18B 108.7
S7 C18 H18B 108.7
H18A C18 H18B 107.6
C14 N1 C15 116.33(17)
C10 N2 C9 116.11(17)
C3 S1 C1 94.70(7)
C4 S2 C1 94.54(7)
C2 S3 C5 94.94(7)
C2 S4 C6 94.71(7)
C3 S5 C7 101.34(7)
C4 S6 C12 104.14(7)
C5 S7 C18 103.46(8)
C6 S8 C17 97.36(8)

loop_
_geom_bond_atom_site_label_1
_geom_bond_atom_site_label_2
_geom_bond_distance
C1 C2 1.345(2)
C1 S1 1.7535(15)
C1 S2 1.7593(15)
C2 S4 1.7508(15)
C2 S3 1.7527(15)
C3 C4 1.347(2)
C3 S5 1.7449(15)
C3 S1 1.7473(15)
C4 S6 1.7455(15)
C4 S2 1.7570(15)
C5 C6 1.342(2)
C5 S7 1.7429(15)
C5 S3 1.7534(15)
C6 S8 1.7421(15)
C6 S4 1.7553(15)
C7 C11 1.385(2)
C7 C8 1.387(2)
C7 S5 1.7669(17)
C8 C9 1.377(3)
C8 H8 0.9500
C9 N2 1.334(3)
C9 H9 0.9500
C10 N2 1.330(2)
C10 C11 1.377(2)
C10 H10 0.9500
C11 H11 0.9500
C12 C13 1.381(2)
C12 C16 1.389(2)
C12 S6 1.7622(16)
C13 C14 1.384(3)
C13 H13 0.9500
C14 N1 1.325(3)
C14 H14 0.9500
C15 N1 1.327(3)
C15 C16 1.380(3)
C15 H15 0.9500
C16 H16 0.9500
C17 C18 1.514(3)
C17 S8 1.8035(18)
C17 H17A 0.9900
C17 H17B 0.9900
C18 S7 1.8131(18)
C18 H18A 0.9900
C18 H18B 0.9900
